data_2214393
loop_
_publ_author_name
'Chrzanowski, Lars S. von'
'Lutz, Martin'
'Spek, Anthony L.'
'Kleijn, Henk'
'van Koten, Gerard'

_publ_section_title
;
 Bis{2-[(dimethylamino-\k<i>N</i>)methyl]benzenethiolato-\k<i>S</i>}zinc(II)
;
_journal_coeditor_code SI2020
_journal_issue 7
_journal_name_full 'Acta Crystallographica Section E'
_journal_page_first m1847
_journal_page_last m1847
_journal_paper_doi 10.1107/S1600536807027183
_journal_volume 63
_journal_year 2007
_chemical_formula_iupac '[Zn (C9 H12 N S)2]'
_chemical_formula_moiety 'C18 H24 N2 S2 Zn'
_chemical_formula_sum 'C18 H24 N2 S2 Zn'
_chemical_formula_weight 397.88
_chemical_name_systematic
;
Bis{2-[(dimethylamino-\kN)methyl]benzenethiolato-\kS}zinc(II)
;
_space_group_IT_number 18
_symmetry_cell_setting orthorhombic
_symmetry_space_group_name_Hall 'P 2 2ab'
_symmetry_space_group_name_H-M 'P 21 21 2'
_atom_sites_solution_hydrogens difmap
_atom_sites_solution_primary direct
_atom_sites_solution_secondary difmap
_audit_creation_method SHELXL-97
_cell_angle_alpha 90.00
_cell_angle_beta 90.00
_cell_angle_gamma 90.00
_cell_formula_units_Z 2
_cell_length_a 10.1731(2)
_cell_length_b 14.1431(2)
_cell_length_c 6.48620(10)
_cell_measurement_reflns_used 10982
_cell_measurement_temperature 150(2)
_cell_measurement_theta_max 27.48
_cell_measurement_theta_min 1.02
_cell_volume 933.23(3)
_computing_cell_refinement 'HKL2000 (Otwinowski & Minor, (1997)'
_computing_data_collection 'COLLECT (Nonius, 1999)'
_computing_data_reduction HKL2000
_computing_molecular_graphics 'PLATON (Spek, 2003)'
_computing_publication_material 'manual editing of the SHELXL97 output'
_computing_structure_refinement 'SHELXL97 (Sheldrick, 1997)'
_computing_structure_solution 'SHELXS97 (Sheldrick, 1997)'
_diffrn_ambient_temperature 150(2)
_diffrn_measured_fraction_theta_full 0.999
_diffrn_measured_fraction_theta_max 0.999
_diffrn_measurement_device_type 'Nonius KappaCCD'
_diffrn_measurement_method '\f and \w'
_diffrn_radiation_monochromator graphite
_diffrn_radiation_source 'rotating anode'
_diffrn_radiation_type MoK\a
_diffrn_radiation_wavelength 0.71073
_diffrn_reflns_av_R_equivalents 0.0372
_diffrn_reflns_av_sigmaI/netI 0.0287
_diffrn_reflns_limit_h_max 13
_diffrn_reflns_limit_h_min -12
_diffrn_reflns_limit_k_max 18
_diffrn_reflns_limit_k_min -12
_diffrn_reflns_limit_l_max 8
_diffrn_reflns_limit_l_min -8
_diffrn_reflns_number 11294
_diffrn_reflns_theta_full 27.46
_diffrn_reflns_theta_max 27.46
_diffrn_reflns_theta_min 2.47
_exptl_absorpt_coefficient_mu 1.540
_exptl_absorpt_correction_T_max 0.87
_exptl_absorpt_correction_T_min 0.82
_exptl_absorpt_correction_type multi-scan
_exptl_absorpt_process_details '(MULABS routine of PLATON; Spek, 2003)'
_exptl_crystal_colour yellow
_exptl_crystal_density_diffrn 1.416
_exptl_crystal_density_method 'not measured'
_exptl_crystal_description needle
_exptl_crystal_F_000 416
_exptl_crystal_size_max 0.36
_exptl_crystal_size_mid 0.12
_exptl_crystal_size_min 0.09
_refine_diff_density_max 0.201
_refine_diff_density_min -0.176
_refine_ls_abs_structure_details 'Flack (1983), 880 Friedel pairs'
_refine_ls_abs_structure_Flack -0.013(9)
_refine_ls_extinction_method none
_refine_ls_goodness_of_fit_ref 1.057
_refine_ls_hydrogen_treatment constr
_refine_ls_matrix_type full
_refine_ls_number_parameters 107
_refine_ls_number_reflns 2143
_refine_ls_number_restraints 0
_refine_ls_restrained_S_all 1.057
_refine_ls_R_factor_all 0.0237
_refine_ls_R_factor_gt 0.0203
_refine_ls_shift/su_max 0.001
_refine_ls_shift/su_mean 0.000
_refine_ls_structure_factor_coef Fsqd
_refine_ls_weighting_details 'calc w=1/[\s^2^(Fo^2^)+(0.0182P)^2^+0.1166P] where P=(Fo^2^+2Fc^2^)/3'
_refine_ls_weighting_scheme calc
_refine_ls_wR_factor_gt 0.0457
_refine_ls_wR_factor_ref 0.0469
_reflns_number_gt 2001
_reflns_number_total 2143
_reflns_threshold_expression I>2\s(I)
_cod_data_source_file si2020.cif
_cod_data_source_block I
_cod_database_code 2214393
_cod_database_fobs_code 2214393

loop_
_symmetry_equiv_pos_as_xyz
'x, y, z'
'-x, -y, z'
'x+1/2, -y+1/2, -z'
'-x+1/2, y+1/2, -z'

loop_
_atom_site_type_symbol
_atom_site_label
_atom_site_fract_x
_atom_site_fract_y
_atom_site_fract_z
_atom_site_U_iso_or_equiv
_atom_site_adp_type
_atom_site_calc_flag
_atom_site_refinement_flags
_atom_site_occupancy
Zn Zn1 0.5000 0.0000 0.11091(3) 0.02267(8) Uani d S 1
S S1 0.34728(4) 0.09804(3) 0.25447(7) 0.02740(10) Uani d . 1
N N1 0.61791(13) 0.09749(11) -0.0526(2) 0.0260(3) Uani d . 1
C C1 0.43649(15) 0.20488(12) 0.2857(2) 0.0232(3) Uani d . 1
C C2 0.52665(15) 0.23934(12) 0.1408(2) 0.0256(4) Uani d . 1
C C3 0.59119(17) 0.32491(12) 0.1791(3) 0.0331(4) Uani d . 1
H H3 0.6530 0.3480 0.0816 0.040 Uiso calc R 1
C C4 0.56685(18) 0.37667(13) 0.3565(3) 0.0382(5) Uani d . 1
H H4 0.6122 0.4343 0.3814 0.046 Uiso calc R 1
C C5 0.47595(18) 0.34349(13) 0.4964(3) 0.0351(4) Uani d . 1
H H5 0.4577 0.3789 0.6175 0.042 Uiso calc R 1
C C6 0.41102(17) 0.25888(13) 0.4619(3) 0.0291(4) Uani d . 1
H H6 0.3482 0.2372 0.5594 0.035 Uiso calc R 1
C C7 0.54904(17) 0.19101(13) -0.0639(2) 0.0294(4) Uani d . 1
H H7A 0.4628 0.1815 -0.1314 0.035 Uiso calc R 1
H H7B 0.6012 0.2338 -0.1528 0.035 Uiso calc R 1
C C8 0.74530(16) 0.10835(13) 0.0541(3) 0.0344(4) Uani d . 1
H H8A 0.7935 0.0484 0.0491 0.052 Uiso calc R 1
H H8B 0.7300 0.1261 0.1981 0.052 Uiso calc R 1
H H8C 0.7970 0.1577 -0.0142 0.052 Uiso calc R 1
C C9 0.6432(2) 0.06543(15) -0.2681(3) 0.0419(5) Uani d . 1
H H9A 0.7097 0.1063 -0.3315 0.063 Uiso calc R 1
H H9B 0.5615 0.0690 -0.3479 0.063 Uiso calc R 1
H H9C 0.6749 0.0000 -0.2664 0.063 Uiso calc R 1

loop_
_atom_site_aniso_label
_atom_site_aniso_U_11
_atom_site_aniso_U_22
_atom_site_aniso_U_33
_atom_site_aniso_U_12
_atom_site_aniso_U_13
_atom_site_aniso_U_23
Zn1 0.01809(12) 0.02763(14) 0.02228(12) -0.00127(13) 0.000 0.000
S1 0.0215(2) 0.0304(2) 0.0303(2) -0.00084(18) 0.00561(18) -0.00021(19)
N1 0.0218(7) 0.0309(8) 0.0253(7) -0.0020(6) 0.0054(5) 0.0016(6)
C1 0.0199(7) 0.0251(9) 0.0245(8) 0.0039(7) -0.0040(6) 0.0046(7)
C2 0.0217(9) 0.0271(9) 0.0282(8) 0.0037(7) -0.0020(6) 0.0056(7)
C3 0.0252(9) 0.0305(11) 0.0435(10) 0.0017(8) 0.0024(7) 0.0086(9)
C4 0.0308(10) 0.0285(10) 0.0552(12) -0.0001(8) -0.0053(9) -0.0055(9)
C5 0.0356(12) 0.0327(10) 0.0370(10) 0.0066(8) -0.0043(8) -0.0059(8)
C6 0.0271(9) 0.0335(10) 0.0267(8) 0.0074(8) -0.0020(7) 0.0021(8)
C7 0.0281(8) 0.0348(10) 0.0255(9) 0.0012(8) 0.0025(7) 0.0100(7)
C8 0.0195(8) 0.0350(11) 0.0487(11) -0.0043(8) -0.0013(8) 0.0065(9)
C9 0.0400(11) 0.0532(13) 0.0325(10) -0.0058(10) 0.0172(9) -0.0035(9)

loop_
_atom_type_symbol
_atom_type_description
_atom_type_scat_dispersion_real
_atom_type_scat_dispersion_imag
_atom_type_scat_source
C C 0.0033 0.0016 'International Tables Vol C Tables 4.2.6.8 and 6.1.1.4'
H H 0.0000 0.0000 'International Tables Vol C Tables 4.2.6.8 and 6.1.1.4'
N N 0.0061 0.0033 'International Tables Vol C Tables 4.2.6.8 and 6.1.1.4'
S S 0.1246 0.1234 'International Tables Vol C Tables 4.2.6.8 and 6.1.1.4'
Zn Zn 0.2839 1.4301 'International Tables Vol C Tables 4.2.6.8 and 6.1.1.4'

loop_
_geom_angle_atom_site_label_1
_geom_angle_atom_site_label_2
_geom_angle_atom_site_label_3
_geom_angle_site_symmetry_1
_geom_angle_site_symmetry_3
_geom_angle
_geom_angle_publ_flag
N1 Zn1 N1 2_655 . 119.76(8) yes
N1 Zn1 S1 2_655 2_655 101.23(4) ?
N1 Zn1 S1 . 2_655 102.41(4) yes
N1 Zn1 S1 2_655 . 102.41(4) ?
N1 Zn1 S1 . . 101.24(4) yes
S1 Zn1 S1 2_655 . 131.82(2) yes
C1 S1 Zn1 . . 102.47(5) yes
C8 N1 C9 . . 108.61(14) ?
C8 N1 C7 . . 109.96(14) ?
C9 N1 C7 . . 107.63(13) ?
C8 N1 Zn1 . . 109.33(11) ?
C9 N1 Zn1 . . 111.70(11) ?
C7 N1 Zn1 . . 109.58(10) ?
C6 C1 C2 . . 118.66(16) ?
C6 C1 S1 . . 117.63(13) ?
C2 C1 S1 . . 123.67(13) ?
C3 C2 C1 . . 119.26(15) ?
C3 C2 C7 . . 118.49(15) ?
C1 C2 C7 . . 122.08(15) ?
C4 C3 C2 . . 121.38(17) ?
C4 C3 H3 . . 119.3 ?
C2 C3 H3 . . 119.3 ?
C5 C4 C3 . . 119.12(18) ?
C5 C4 H4 . . 120.4 ?
C3 C4 H4 . . 120.4 ?
C4 C5 C6 . . 120.53(17) ?
C4 C5 H5 . . 119.7 ?
C6 C5 H5 . . 119.7 ?
C5 C6 C1 . . 121.03(17) ?
C5 C6 H6 . . 119.5 ?
C1 C6 H6 . . 119.5 ?
N1 C7 C2 . . 115.27(13) ?
N1 C7 H7A . . 108.5 ?
C2 C7 H7A . . 108.5 ?
N1 C7 H7B . . 108.5 ?
C2 C7 H7B . . 108.5 ?
H7A C7 H7B . . 107.5 ?
N1 C8 H8A . . 109.5 ?
N1 C8 H8B . . 109.5 ?
H8A C8 H8B . . 109.5 ?
N1 C8 H8C . . 109.5 ?
H8A C8 H8C . . 109.5 ?
H8B C8 H8C . . 109.5 ?
N1 C9 H9A . . 109.5 ?
N1 C9 H9B . . 109.5 ?
H9A C9 H9B . . 109.5 ?
N1 C9 H9C . . 109.5 ?
H9A C9 H9C . . 109.5 ?
H9B C9 H9C . . 109.5 ?

loop_
_geom_bond_atom_site_label_1
_geom_bond_atom_site_label_2
_geom_bond_site_symmetry_2
_geom_bond_distance
_geom_bond_publ_flag
Zn1 N1 2_655 2.1128(14) ?
Zn1 N1 . 2.1129(14) yes
Zn1 S1 2_655 2.2811(4) ?
Zn1 S1 . 2.2811(4) yes
S1 C1 . 1.7743(17) yes
N1 C8 . 1.477(2) ?
N1 C9 . 1.492(2) ?
N1 C7 . 1.499(2) ?
C1 C6 . 1.398(2) ?
C1 C2 . 1.401(2) ?
C2 C3 . 1.399(2) ?
C2 C7 . 1.510(2) ?
C3 C4 . 1.386(2) ?
C3 H3 . 0.9500 ?
C4 C5 . 1.378(3) ?
C4 H4 . 0.9500 ?
C5 C6 . 1.385(2) ?
C5 H5 . 0.9500 ?
C6 H6 . 0.9500 ?
C7 H7A . 0.9900 ?
C7 H7B . 0.9900 ?
C8 H8A . 0.9800 ?
C8 H8B . 0.9800 ?
C8 H8C . 0.9800 ?
C9 H9A . 0.9800 ?
C9 H9B . 0.9800 ?
C9 H9C . 0.9800 ?

loop_
_geom_torsion_atom_site_label_1
_geom_torsion_atom_site_label_2
_geom_torsion_atom_site_label_3
_geom_torsion_atom_site_label_4
_geom_torsion_site_symmetry_1
_geom_torsion
N1 Zn1 S1 C1 2_655 -154.00(7)
N1 Zn1 S1 C1 . -29.82(7)
S1 Zn1 S1 C1 2_655 88.32(5)
N1 Zn1 N1 C8 2_655 -141.01(12)
S1 Zn1 N1 C8 2_655 -30.18(11)
S1 Zn1 N1 C8 . 107.53(11)
N1 Zn1 N1 C9 2_655 -20.77(10)
S1 Zn1 N1 C9 2_655 90.06(12)
S1 Zn1 N1 C9 . -132.23(11)
N1 Zn1 N1 C7 2_655 98.41(10)
S1 Zn1 N1 C7 2_655 -150.76(10)
S1 Zn1 N1 C7 . -13.05(10)
Zn1 S1 C1 C6 . -143.07(11)
Zn1 S1 C1 C2 . 39.38(14)
C6 C1 C2 C3 . 1.9(2)
S1 C1 C2 C3 . 179.43(12)
C6 C1 C2 C7 . -173.28(15)
S1 C1 C2 C7 . 4.3(2)
C1 C2 C3 C4 . -0.6(3)
C7 C2 C3 C4 . 174.74(15)
C2 C3 C4 C5 . -0.8(3)
C3 C4 C5 C6 . 0.9(3)
C4 C5 C6 C1 . 0.4(3)
C2 C1 C6 C5 . -1.8(2)
S1 C1 C6 C5 . -179.50(13)
C8 N1 C7 C2 . -56.26(18)
C9 N1 C7 C2 . -174.41(15)
Zn1 N1 C7 C2 . 63.93(16)
C3 C2 C7 N1 . 114.67(17)
C1 C2 C7 N1 . -70.1(2)
